data_4336219
loop_
_publ_author_name
'Michael D. Randles'
'Peter V. Simpson'
'Vivek Gupta'
'Junhong Fu'
'Graeme J. Moxey'
'Torsten Schwich'
'Alan L. Criddle'
'Simon Petrie'
'Jonathan G. MacLellan'
'Stuart R. Batten'
'Robert Stranger'
'Marie P. Cifuentes'
'Mark G. Humphrey'

_publ_section_title
;
 Syntheses of Pentanuclear Group 6 Iridium Clusters by Core Expansion of
 Tetranuclear Clusters with Ir(CO)2(\h5-C5Me4R) (R = H, Me)
;
_journal_name_full 'Inorganic Chemistry'
_journal_page_first 11256
_journal_page_last 11268
_journal_paper_doi 10.1021/ic401502f
_journal_volume 52
_journal_year 2013
_chemical_formula_moiety 'C25 H20 Ir4 O10 W1'
_chemical_formula_sum 'C25 H20 Ir4 O10 W'
_chemical_formula_weight 1433.16
_space_group_IT_number 61
_symmetry_cell_setting orthorhombic
_symmetry_space_group_name_Hall '-P 2ac 2ab'
_symmetry_space_group_name_H-M 'P b c a'
_atom_sites_solution_hydrogens geom
_atom_sites_solution_primary direct
_audit_creation_date 10-07-08
_audit_creation_method CRYSTALS_ver_12.87
_cell_angle_alpha 90
_cell_angle_beta 90
_cell_angle_gamma 90
_cell_formula_units_Z 8
_cell_length_a 17.8454(2)
_cell_length_b 17.9260(4)
_cell_length_c 18.4031(3)
_cell_measurement_reflns_used 7409
_cell_measurement_temperature 200
_cell_measurement_theta_max 27
_cell_measurement_theta_min 3
_cell_volume 5887.09(18)
_computing_cell_refinement 'DENZO/SCALEPACK (Otwinowski & Minor, 1997)'
_computing_data_collection 'COLLECT (Nonius, 2001).'
_computing_data_reduction 'DENZO/SCALEPACK (Otwinowski & Minor, 1997)'
_computing_molecular_graphics
;
Diamond
;
_computing_publication_material 'CRYSTALS (Betteridge et al., 2003)'
_computing_structure_refinement 'CRYSTALS (Betteridge et al., 2003)'
_computing_structure_solution 'SIR92 (Altomare et al., 1994)'
_diffrn_ambient_temperature 200
_diffrn_measured_fraction_theta_full 0.999
_diffrn_measured_fraction_theta_max 0.999
_diffrn_measurement_device Area
_diffrn_measurement_device_type 'Nonius KappaCCD'
_diffrn_measurement_method '\f and \w scans with CCD'
_diffrn_radiation_monochromator graphite
_diffrn_radiation_type 'Mo K\a'
_diffrn_radiation_wavelength 0.71073
_diffrn_reflns_av_R_equivalents 0.000
_diffrn_reflns_limit_h_max 23
_diffrn_reflns_limit_h_min -25
_diffrn_reflns_limit_k_max 23
_diffrn_reflns_limit_k_min -25
_diffrn_reflns_limit_l_max 23
_diffrn_reflns_limit_l_min -25
_diffrn_reflns_number 96664
_diffrn_reflns_theta_full 27.485
_diffrn_reflns_theta_max 27.485
_diffrn_reflns_theta_min 2.550
_diffrn_standards_number 0
_exptl_absorpt_coefficient_mu 21.963
_exptl_absorpt_correction_T_max 0.52
_exptl_absorpt_correction_T_min 0.11
_exptl_absorpt_correction_type multi-scan
_exptl_absorpt_process_details 'DENZO/SCALEPACK (Otwinowski & Minor, 1997)'
_exptl_crystal_colour black
_exptl_crystal_density_diffrn 3.234
_exptl_crystal_description lath
_exptl_crystal_F_000 5056
_exptl_crystal_size_max 0.200
_exptl_crystal_size_mid 0.100
_exptl_crystal_size_min 0.030
_platon_squeeze_details
;
N: Total Potential Solvent Accessible Void Vol.: 307.0 Ang^3^
N: Electron Count / Cell = 157 (To be included in D(calc), F000 & Mol.Wght.)
;
_refine_diff_density_max 4.30
_refine_diff_density_min -4.45
_refine_ls_extinction_method none
_refine_ls_goodness_of_fit_ref 1.0163
_refine_ls_hydrogen_treatment constr
_refine_ls_matrix_type full
_refine_ls_number_parameters 361
_refine_ls_number_reflns 6731
_refine_ls_number_restraints 25
_refine_ls_R_factor_all 0.0778
_refine_ls_R_factor_gt 0.0445
_refine_ls_shift/su_max 0.0005886
_refine_ls_shift/su_mean 0.0002125
_refine_ls_structure_factor_coef Fsqd
_refine_ls_weighting_details
;
 Method, part 1, Chebychev polynomial, (Watkin, 1994, Prince, 1982) 
 [weight] = 1.0/[A~0~*T~0~(x)+A~1~*T~1~(x) ... +A~n-1~]*T~n-1~(x)] 
 where A~i~ are the Chebychev coefficients listed below and x= Fcalc/Fmax 
 Method = Robust Weighting (Prince, 1982) 
 W = [weight] * [1-(deltaF/6*sigmaF)^2^]^2^ 
 A~i~ are: 
 7.09 10.5 5.13 1.39 
;
_refine_ls_weighting_scheme calc
_refine_ls_wR_factor_all 0.1459
_refine_ls_wR_factor_gt 0.1074
_refine_ls_wR_factor_ref 0.1459
_reflns_limit_h_max 23
_reflns_limit_h_min -25
_reflns_limit_k_max 23
_reflns_limit_k_min -25
_reflns_limit_l_max 23
_reflns_limit_l_min -25
_reflns_number_gt 4631
_reflns_number_total 6749
_reflns_threshold_expression I>2.0\s(I)
_oxford_diffrn_Wilson_B_factor 2.18
_oxford_diffrn_Wilson_scale 3134.61
_oxford_refine_ls_r_factor_ref 0.0778
_oxford_refine_ls_scale 0.0185024(13)
_oxford_reflns_number_all 6731
_oxford_reflns_threshold_expression_ref I>-10.0\s(I)
_cod_data_source_file ic401502f_si_002_02.cif
_cod_data_source_block 1b
_cod_original_sg_symbol_H-M 'P b c a '
_cod_original_formula_sum 'C25 H20 Ir4 O10 W1'
_cod_database_code 4336219

loop_
_symmetry_equiv_pos_as_xyz
x,y,z
-x,-y,-z
-x+1/2,y+1/2,z
x+1/2,-y+1/2,-z
x,-y+1/2,z+1/2
-x,y+1/2,-z+1/2
-x+1/2,-y,z+1/2
x+1/2,y,-z+1/2

loop_
_atom_site_label
_atom_site_type_symbol
_atom_site_fract_x
_atom_site_fract_y
_atom_site_fract_z
_atom_site_U_iso_or_equiv
_atom_site_occupancy
_atom_site_adp_type
_atom_site_refinement_flags_posn
Ir2 Ir 0.34102(4) 0.25993(4) 0.58656(4) 0.0280 1.0000 Uani .
Ir3 Ir 0.25677(4) 0.34414(4) 0.68027(4) 0.0324 1.0000 Uani .
Ir4 Ir 0.40454(4) 0.37720(4) 0.66241(4) 0.0303 1.0000 Uani .
Ir5 Ir 0.19548(4) 0.29798(4) 0.55139(4) 0.0296 1.0000 Uani .
W1 W 0.30721(4) 0.41124(4) 0.55409(4) 0.0255 1.0000 Uani .
O111 O 0.3434(9) 0.3381(9) 0.4029(7) 0.0485 1.0000 Uani .
O141 O 0.4788(7) 0.4176(8) 0.5226(7) 0.0391 1.0000 Uani .
O221 O 0.3531(10) 0.1346(7) 0.6960(9) 0.0553 1.0000 Uani .
O222 O 0.4873(8) 0.2282(11) 0.5085(10) 0.0625 1.0000 Uani .
O251 O 0.2700(7) 0.1712(8) 0.4623(7) 0.0413 1.0000 Uani .
O331 O 0.2414(12) 0.4737(12) 0.7827(9) 0.0771 1.0000 Uani .
O332 O 0.2248(12) 0.2196(11) 0.7886(11) 0.0835 1.0000 Uani .
O351 O 0.1003(8) 0.4023(10) 0.6467(9) 0.0571 1.0000 Uani .
O551 O 0.1251(9) 0.3532(9) 0.4128(9) 0.0528 1.0000 Uani .
O552 O 0.0830(8) 0.1782(8) 0.5926(9) 0.0480 1.0000 Uani .
C1 C 0.2325(11) 0.5129(4) 0.5857(13) 0.0531 1.0000 Uani D
C2 C 0.3088(11) 0.5349(4) 0.5903(10) 0.0519 1.0000 Uani D
C3 C 0.3414(11) 0.5311(4) 0.5214(10) 0.0381 1.0000 Uani D
C4 C 0.2851(12) 0.5065(4) 0.4729(11) 0.0445 1.0000 Uani D
C5 C 0.2177(12) 0.4948(4) 0.5101(13) 0.0455 1.0000 Uani D
C6 C 0.5265(7) 0.3676(11) 0.6841(8) 0.0388 1.0000 Uani D
C7 C 0.4873(9) 0.3215(13) 0.7360(9) 0.0509 1.0000 Uani D
C8 C 0.4410(7) 0.3694(12) 0.7785(7) 0.0444 1.0000 Uani D
C9 C 0.4510(7) 0.4448(13) 0.7536(8) 0.0486 1.0000 Uani D
C10 C 0.5035(7) 0.4444(10) 0.6955(8) 0.0355 1.0000 Uani D
C11 C 0.5856(12) 0.3402(13) 0.6347(12) 0.0485 1.0000 Uani D
C12 C 0.5017(17) 0.2389(14) 0.7489(18) 0.0797 1.0000 Uani D
C13 C 0.398(2) 0.347(2) 0.8449(12) 0.0920 1.0000 Uani D
C14 C 0.4195(16) 0.5143(16) 0.7877(14) 0.0718 1.0000 Uani D
C15 C 0.5358(15) 0.5094(13) 0.6589(12) 0.0562 1.0000 Uani D
C111 C 0.3280(10) 0.3583(10) 0.4597(9) 0.0328 1.0000 Uani .
C141 C 0.4230(9) 0.4092(10) 0.5560(9) 0.0285 1.0000 Uani .
C221 C 0.3482(11) 0.1847(10) 0.6571(11) 0.0393 1.0000 Uani .
C222 C 0.4313(13) 0.2394(11) 0.5383(13) 0.0461 1.0000 Uani .
C251 C 0.2722(10) 0.2145(11) 0.5076(9) 0.0314 1.0000 Uani .
C331 C 0.2504(13) 0.4218(13) 0.7450(11) 0.0501 1.0000 Uani .
C332 C 0.2381(12) 0.2664(13) 0.7492(11) 0.0479 1.0000 Uani .
C351 C 0.1557(10) 0.3671(10) 0.6343(10) 0.0337 1.0000 Uani .
C551 C 0.1497(10) 0.3318(14) 0.4652(12) 0.0452 1.0000 Uani .
C552 C 0.1266(10) 0.2228(11) 0.5760(11) 0.0365 1.0000 Uani .
H11 H 0.1962 0.5142 0.6235 0.0654 1.0000 Uiso R
H21 H 0.3317 0.5534 0.6332 0.0607 1.0000 Uiso R
H31 H 0.3903 0.5478 0.5090 0.0511 1.0000 Uiso R
H41 H 0.2910 0.5027 0.4217 0.0492 1.0000 Uiso R
H51 H 0.1706 0.4826 0.4892 0.0543 1.0000 Uiso R
H111 H 0.5659 0.3023 0.6041 0.0607 1.0000 Uiso R
H112 H 0.6260 0.3205 0.6623 0.0607 1.0000 Uiso R
H113 H 0.6030 0.3805 0.6058 0.0607 1.0000 Uiso R
H121 H 0.4684 0.2222 0.7857 0.0924 1.0000 Uiso R
H122 H 0.5520 0.2314 0.7644 0.0924 1.0000 Uiso R
H123 H 0.4930 0.2115 0.7055 0.0924 1.0000 Uiso R
H131 H 0.3642 0.3084 0.8314 0.1061 1.0000 Uiso R
H132 H 0.4325 0.3284 0.8799 0.1061 1.0000 Uiso R
H133 H 0.3708 0.3875 0.8650 0.1061 1.0000 Uiso R
H141 H 0.4346 0.5563 0.7599 0.0919 1.0000 Uiso R
H142 H 0.4383 0.5188 0.8357 0.0919 1.0000 Uiso R
H143 H 0.3663 0.5119 0.7890 0.0919 1.0000 Uiso R
H151 H 0.5297 0.5048 0.6078 0.0674 1.0000 Uiso R
H152 H 0.5877 0.5122 0.6702 0.0674 1.0000 Uiso R
H153 H 0.5114 0.5534 0.6752 0.0674 1.0000 Uiso R

loop_
_atom_site_aniso_label
_atom_site_aniso_U_11
_atom_site_aniso_U_22
_atom_site_aniso_U_33
_atom_site_aniso_U_23
_atom_site_aniso_U_13
_atom_site_aniso_U_12
Ir2 0.0247(3) 0.0297(3) 0.0296(3) 0.0001(3) 0.0011(2) -0.0006(3)
Ir3 0.0326(3) 0.0392(4) 0.0255(3) -0.0006(3) 0.0080(3) -0.0048(3)
Ir4 0.0312(3) 0.0378(4) 0.0220(3) 0.0011(3) -0.0007(3) -0.0075(3)
Ir5 0.0221(3) 0.0334(3) 0.0334(3) 0.0000(3) 0.0013(3) -0.0026(3)
W1 0.0242(3) 0.0278(3) 0.0245(3) -0.0001(2) 0.0032(2) -0.0014(2)
O111 0.063(10) 0.052(9) 0.031(7) -0.009(6) 0.007(7) -0.009(8)
O141 0.035(7) 0.046(8) 0.036(7) 0.005(6) 0.004(6) -0.014(6)
O221 0.082(12) 0.022(6) 0.062(10) 0.015(6) -0.013(9) -0.018(7)
O222 0.030(7) 0.088(13) 0.070(11) -0.008(10) 0.023(7) 0.000(8)
O251 0.037(7) 0.048(8) 0.039(7) -0.011(6) 0.005(6) -0.009(6)
O331 0.089(14) 0.088(14) 0.054(10) -0.044(10) 0.015(10) -0.009(11)
O332 0.092(14) 0.078(13) 0.080(13) 0.057(11) 0.038(11) 0.022(11)
O351 0.029(7) 0.078(12) 0.065(10) -0.011(9) 0.008(7) 0.013(7)
O551 0.048(9) 0.063(10) 0.048(9) 0.008(8) -0.008(7) 0.009(8)
O552 0.042(8) 0.037(7) 0.065(10) -0.001(7) 0.004(7) -0.007(6)
C1 0.042(12) 0.041(11) 0.076(16) 0.000(11) 0.035(11) 0.016(9)
C2 0.079(16) 0.044(11) 0.033(10) -0.014(9) 0.017(10) -0.035(11)
C3 0.053(12) 0.030(9) 0.032(9) 0.007(7) 0.014(8) -0.004(8)
C4 0.052(12) 0.042(11) 0.040(10) 0.011(9) -0.001(9) 0.028(9)
C5 0.043(11) 0.016(8) 0.078(16) 0.003(9) -0.007(11) 0.009(7)
C6 0.035(10) 0.051(11) 0.031(9) -0.003(8) -0.014(8) 0.000(8)
C7 0.056(13) 0.069(14) 0.028(10) 0.015(9) -0.022(9) -0.023(11)
C8 0.066(13) 0.054(12) 0.012(7) 0.008(8) -0.005(8) -0.041(11)
C9 0.055(12) 0.071(14) 0.020(8) -0.021(9) -0.008(8) -0.005(11)
C10 0.030(9) 0.043(10) 0.034(9) 0.003(8) -0.012(7) -0.023(8)
C11 0.042(11) 0.056(13) 0.048(12) -0.013(10) -0.018(9) -0.004(10)
C12 0.074(17) 0.065(16) 0.10(2) 0.047(16) -0.055(16) -0.025(14)
C13 0.13(3) 0.12(3) 0.024(11) 0.010(14) -0.018(15) -0.05(2)
C14 0.081(19) 0.078(18) 0.057(15) -0.036(14) 0.001(14) -0.030(15)
C15 0.075(16) 0.049(13) 0.044(12) -0.007(10) -0.007(12) -0.009(12)
C111 0.039(10) 0.034(9) 0.026(9) 0.000(7) -0.007(7) -0.006(7)
C141 0.017(7) 0.042(10) 0.027(8) 0.007(7) 0.004(6) -0.013(7)
C221 0.046(11) 0.031(9) 0.041(10) -0.012(8) 0.009(9) -0.012(8)
C222 0.053(12) 0.029(10) 0.056(13) 0.010(9) -0.006(10) -0.006(9)
C251 0.030(8) 0.044(10) 0.021(8) -0.010(7) 0.005(6) -0.004(7)
C331 0.053(12) 0.062(13) 0.035(10) -0.006(10) 0.021(10) -0.028(11)
C332 0.041(11) 0.063(14) 0.040(10) -0.005(10) 0.007(9) 0.024(10)
C351 0.034(9) 0.037(9) 0.030(9) -0.007(7) 0.001(7) 0.002(8)
C551 0.019(8) 0.073(15) 0.043(11) -0.012(11) 0.006(8) -0.004(9)
C552 0.022(8) 0.037(9) 0.050(11) -0.014(8) 0.003(8) 0.002(7)

loop_
_atom_type_symbol
_atom_type_scat_dispersion_real
_atom_type_scat_dispersion_imag
_atom_type_scat_Cromer_Mann_a1
_atom_type_scat_Cromer_Mann_b1
_atom_type_scat_Cromer_Mann_a2
_atom_type_scat_Cromer_Mann_b2
_atom_type_scat_Cromer_Mann_a3
_atom_type_scat_Cromer_Mann_b3
_atom_type_scat_Cromer_Mann_a4
_atom_type_scat_Cromer_Mann_b4
_atom_type_scat_Cromer_Mann_c
_atom_type_scat_source
C 0.0033 0.0016 2.3100 20.8439 1.0200 10.2075 1.5886 0.5687 0.8650 51.6512 0.2156 'International Tables Vol C 4.2.6.8 and 6.1.1.4'
H 0.0000 0.0000 0.4930 10.5109 0.3229 26.1257 0.1402 3.1424 0.0408 57.7998 0.0030 'International Tables Vol C 4.2.6.8 and 6.1.1.4'
Ir -1.4442 7.9887 27.3049 1.5928 16.7296 8.8655 15.6115 0.4179 5.8338 45.0011 11.4722 'International Tables Vol C 4.2.6.8 and 6.1.1.4'
O 0.0106 0.0060 3.0485 13.2771 2.2868 5.7011 1.5463 0.3239 0.8670 32.9089 0.2508 'International Tables Vol C 4.2.6.8 and 6.1.1.4'
W -0.8490 6.8722 29.0818 1.7203 15.4300 9.2259 14.4327 0.3217 5.1198 57.0560 9.8875 'International Tables Vol C 4.2.6.8 and 6.1.1.4'

loop_
_geom_angle_atom_site_label_1
_geom_angle_atom_site_label_2
_geom_angle_atom_site_label_3
_geom_angle
_geom_angle_publ_flag
Ir3 Ir2 Ir4 59.26(2) yes
Ir3 Ir2 Ir5 59.72(2) yes
Ir4 Ir2 Ir5 108.42(3) yes
Ir3 Ir2 W1 59.35(2) yes
Ir4 Ir2 W1 57.85(2) yes
Ir5 Ir2 W1 61.02(2) yes
Ir3 Ir2 C221 89.9(6) yes
Ir4 Ir2 C221 99.7(6) yes
Ir5 Ir2 C221 113.8(6) yes
W1 Ir2 C221 147.8(6) yes
Ir3 Ir2 C222 151.3(6) yes
Ir4 Ir2 C222 92.1(7) yes
Ir5 Ir2 C222 138.1(7) yes
W1 Ir2 C222 105.6(6) yes
C221 Ir2 C222 97.4(9) yes
Ir3 Ir2 C251 109.5(5) yes
Ir4 Ir2 C251 153.7(5) yes
Ir5 Ir2 C251 51.3(5) yes
W1 Ir2 C251 95.9(5) yes
C221 Ir2 C251 104.1(8) yes
C222 Ir2 C251 95.7(8) yes
Ir2 Ir3 Ir4 60.84(2) yes
Ir2 Ir3 Ir5 60.53(2) yes
Ir4 Ir3 Ir5 110.36(3) yes
Ir2 Ir3 W1 62.15(2) yes
Ir4 Ir3 W1 59.26(2) yes
Ir5 Ir3 W1 62.26(2) yes
Ir2 Ir3 C331 149.3(7) yes
Ir4 Ir3 C331 88.4(7) yes
Ir5 Ir3 C331 140.0(8) yes
W1 Ir3 C331 103.6(6) yes
Ir2 Ir3 C332 96.4(6) yes
Ir4 Ir3 C332 114.0(6) yes
Ir5 Ir3 C332 106.5(7) yes
W1 Ir3 C332 158.4(6) yes
C331 Ir3 C332 96.4(9) yes
Ir2 Ir3 C351 109.6(5) yes
Ir4 Ir3 C351 139.9(5) yes
Ir5 Ir3 C351 49.2(5) yes
W1 Ir3 C351 81.5(5) yes
C331 Ir3 C351 93.5(10) yes
C332 Ir3 C351 105.6(8) yes
Ir2 Ir4 Ir3 59.91(2) yes
Ir2 Ir4 W1 62.48(2) yes
Ir3 Ir4 W1 61.16(2) yes
Ir2 Ir4 C6 115.7(5) yes
Ir3 Ir4 C6 155.7(5) yes
W1 Ir4 C6 141.0(5) yes
Ir2 Ir4 C7 103.7(5) yes
Ir3 Ir4 C7 118.0(5) yes
W1 Ir4 C7 165.2(6) yes
C6 Ir4 C7 37.8(7) yes
Ir2 Ir4 C8 123.6(5) yes
Ir3 Ir4 C8 98.8(4) yes
W1 Ir4 C8 154.4(5) yes
C6 Ir4 C8 62.5(6) yes
C7 Ir4 C8 37.1(8) yes
Ir2 Ir4 C9 160.9(6) yes
Ir3 Ir4 C9 112.8(5) yes
W1 Ir4 C9 132.0(5) yes
C6 Ir4 C9 62.8(6) yes
C7 Ir4 C9 62.7(8) yes
Ir2 Ir4 C10 151.1(5) yes
Ir3 Ir4 C10 148.7(5) yes
W1 Ir4 C10 126.0(4) yes
C6 Ir4 C10 38.2(7) yes
C7 Ir4 C10 63.4(6) yes
Ir2 Ir4 C141 78.3(5) yes
Ir3 Ir4 C141 109.2(4) yes
W1 Ir4 C141 49.0(4) yes
C6 Ir4 C141 92.0(6) yes
C7 Ir4 C141 126.3(7) yes
C8 Ir4 C9 37.6(7) yes
C8 Ir4 C10 62.7(5) yes
C9 Ir4 C10 37.2(7) yes
C8 Ir4 C141 151.1(5) yes
C9 Ir4 C141 120.2(8) yes
C10 Ir4 C141 89.0(6) yes
Ir2 Ir5 Ir3 59.76(2) yes
Ir2 Ir5 W1 60.88(2) yes
Ir3 Ir5 W1 59.32(2) yes
Ir2 Ir5 C251 47.7(4) yes
Ir3 Ir5 C251 106.0(4) yes
W1 Ir5 C251 93.2(5) yes
Ir2 Ir5 C351 107.1(5) yes
Ir3 Ir5 C351 47.5(5) yes
W1 Ir5 C351 78.6(5) yes
C251 Ir5 C351 152.7(7) yes
Ir2 Ir5 C551 133.2(5) yes
Ir3 Ir5 C551 143.6(7) yes
W1 Ir5 C551 95.1(7) yes
C251 Ir5 C551 100.5(8) yes
C351 Ir5 C551 106.0(8) yes
Ir2 Ir5 C552 112.4(6) yes
Ir3 Ir5 C552 105.6(6) yes
W1 Ir5 C552 164.9(6) yes
C251 Ir5 C552 90.4(7) yes
C351 Ir5 C552 91.5(8) yes
C551 Ir5 C552 98.6(9) yes
Ir5 W1 Ir2 58.10(2) yes
Ir5 W1 Ir3 58.43(2) yes
Ir2 W1 Ir3 58.50(2) yes
Ir5 W1 Ir4 107.51(3) yes
Ir2 W1 Ir4 59.67(2) yes
Ir3 W1 Ir4 59.58(2) yes
Ir5 W1 C1 99.3(5) yes
Ir2 W1 C1 144.6(4) yes
Ir3 W1 C1 86.8(4) yes
Ir4 W1 C1 111.0(6) yes
Ir5 W1 C2 134.2(5) yes
Ir2 W1 C2 148.3(4) yes
Ir3 W1 C2 100.3(5) yes
Ir4 W1 C2 89.8(4) yes
C1 W1 C2 35.6(7) yes
Ir5 W1 C3 147.4(5) yes
Ir2 W1 C3 152.3(4) yes
Ir3 W1 C3 135.1(4) yes
Ir4 W1 C3 103.4(5) yes
C1 W1 C3 59.3(6) yes
Ir5 W1 C4 113.4(5) yes
Ir2 W1 C4 151.7(5) yes
Ir3 W1 C4 144.2(5) yes
Ir4 W1 C4 138.8(5) yes
C1 W1 C4 59.0(6) yes
Ir5 W1 C5 88.4(5) yes
Ir2 W1 C5 146.1(5) yes
Ir3 W1 C5 110.3(6) yes
Ir4 W1 C5 146.8(5) yes
C1 W1 C5 36.3(8) yes
Ir5 W1 C111 77.2(5) yes
Ir2 W1 C111 72.1(5) yes
Ir3 W1 C111 125.4(5) yes
Ir4 W1 C111 114.2(5) yes
C1 W1 C111 133.5(8) yes
Ir5 W1 C141 133.5(5) yes
Ir2 W1 C141 76.5(5) yes
Ir3 W1 C141 107.7(4) yes
Ir4 W1 C141 49.0(4) yes
C1 W1 C141 125.6(7) yes
C2 W1 C3 35.1(6) yes
C2 W1 C4 58.6(6) yes
C3 W1 C4 35.6(7) yes
C2 W1 C5 59.6(7) yes
C3 W1 C5 59.6(6) yes
C4 W1 C5 35.2(7) yes
C2 W1 C111 134.2(7) yes
C3 W1 C111 99.5(7) yes
C4 W1 C111 79.7(7) yes
C5 W1 C111 97.4(8) yes
C2 W1 C141 90.0(7) yes
C3 W1 C141 76.0(7) yes
C4 W1 C141 101.3(7) yes
C5 W1 C141 134.6(7) yes
C111 W1 C141 79.7(7) yes
W1 C1 C2 71.5(6) yes
W1 C1 C5 71.9(7) yes
C2 C1 C5 107.1(17) yes
W1 C1 H11 126.2 no
C2 C1 H11 127.1 no
C5 C1 H11 125.6 no
W1 C2 C1 72.9(7) yes
W1 C2 C3 72.4(7) yes
C1 C2 C3 109.4(19) yes
W1 C2 H21 125.4 no
C1 C2 H21 124.0 no
C3 C2 H21 126.4 no
W1 C3 C2 72.5(7) yes
W1 C3 C4 71.8(7) yes
C2 C3 C4 107.0(18) yes
W1 C3 H31 126.6 no
C2 C3 H31 125.7 no
C4 C3 H31 126.9 no
W1 C4 C3 72.6(7) yes
W1 C4 C5 73.6(7) yes
C3 C4 C5 110.4(18) yes
W1 C4 H41 124.8 no
C3 C4 H41 124.7 no
C5 C4 H41 124.7 no
C1 C5 W1 71.8(7) yes
C1 C5 C4 106.2(18) yes
W1 C5 C4 71.2(7) yes
C1 C5 H51 126.9 no
W1 C5 H51 126.8 no
C4 C5 H51 126.6 no
Ir4 C6 C7 71.8(8) yes
Ir4 C6 C10 71.0(6) yes
C7 C6 C10 108.0(18) yes
Ir4 C6 C11 128.0(9) yes
C7 C6 C11 124(2) yes
C10 C6 C11 127.4(19) yes
Ir4 C7 C6 70.4(7) yes
Ir4 C7 C8 71.4(8) yes
C6 C7 C8 107.5(19) yes
Ir4 C7 C12 129.9(11) yes
C6 C7 C12 125(2) yes
C8 C7 C12 127(2) yes
Ir4 C8 C7 71.5(7) yes
Ir4 C8 C9 70.9(6) yes
C7 C8 C9 108.6(16) yes
Ir4 C8 C13 130.3(12) yes
C7 C8 C13 126(2) yes
C9 C8 C13 125(2) yes
Ir4 C9 C8 71.5(8) yes
Ir4 C9 C10 71.1(7) yes
C8 C9 C10 108.5(18) yes
Ir4 C9 C14 128.7(12) yes
C8 C9 C14 126.8(20) yes
C10 C9 C14 124(2) yes
Ir4 C10 C6 70.8(6) yes
Ir4 C10 C9 71.6(7) yes
C6 C10 C9 107.5(17) yes
Ir4 C10 C15 128.1(10) yes
C6 C10 C15 125.2(19) yes
C9 C10 C15 127(2) yes
C6 C11 H111 109.8 no
C6 C11 H112 109.7 no
H111 C11 H112 109.5 no
C6 C11 H113 109.0 no
H111 C11 H113 109.5 no
H112 C11 H113 109.5 no
C7 C12 H121 108.2 no
C7 C12 H122 110.2 no
H121 C12 H122 109.5 no
C7 C12 H123 110.0 no
H121 C12 H123 109.5 no
H122 C12 H123 109.5 no
C8 C13 H131 108.0 no
C8 C13 H132 108.4 no
H131 C13 H132 109.5 no
C8 C13 H133 112.0 no
H131 C13 H133 109.5 no
H132 C13 H133 109.5 no
C9 C14 H141 109.1 no
C9 C14 H142 109.1 no
H141 C14 H142 109.5 no
C9 C14 H143 110.2 no
H141 C14 H143 109.5 no
H142 C14 H143 109.5 no
C10 C15 H151 109.9 no
C10 C15 H152 108.9 no
H151 C15 H152 109.5 no
C10 C15 H153 109.6 no
H151 C15 H153 109.5 no
H152 C15 H153 109.5 no
W1 C111 O111 170.1(16) yes
Ir4 C141 W1 82.0(5) yes
Ir4 C141 O141 131.6(13) yes
W1 C141 O141 146.4(14) yes
Ir2 C221 O221 174.6(17) yes
Ir2 C222 O222 178.7(19) yes
Ir5 C251 Ir2 81.0(6) yes
Ir5 C251 O251 135.6(15) yes
Ir2 C251 O251 143.4(15) yes
Ir3 C331 O331 174(2) yes
Ir3 C332 O332 177(2) yes
Ir5 C351 Ir3 83.3(7) yes
Ir5 C351 O351 137.2(15) yes
Ir3 C351 O351 139.5(15) yes
Ir5 C551 O551 177.2(18) yes
Ir5 C552 O552 177.8(16) yes

loop_
_geom_bond_atom_site_label_1
_geom_bond_atom_site_label_2
_geom_bond_distance
_geom_bond_publ_flag
Ir2 Ir3 2.7409(10) yes
Ir2 Ir4 2.7663(10) yes
Ir2 Ir5 2.7621(9) yes
Ir2 W1 2.8422(9) yes
Ir2 C221 1.88(2) yes
Ir2 C222 1.88(2) yes
Ir2 C251 2.069(17) yes
Ir3 Ir4 2.7227(10) yes
Ir3 Ir5 2.7398(10) yes
Ir3 W1 2.7657(9) yes
Ir3 C331 1.84(2) yes
Ir3 C332 1.91(2) yes
Ir3 C351 2.034(19) yes
Ir4 W1 2.7135(10) yes
Ir4 C6 2.220(11) yes
Ir4 C7 2.238(13) yes
Ir4 C8 2.237(9) yes
Ir4 C9 2.229(12) yes
Ir4 C10 2.222(9) yes
Ir4 C141 2.067(16) yes
Ir5 W1 2.8461(9) yes
Ir5 C251 2.183(18) yes
Ir5 C351 2.090(18) yes
Ir5 C551 1.89(2) yes
Ir5 C552 1.879(19) yes
W1 C1 2.333(10) yes
W1 C2 2.315(11) yes
W1 C3 2.313(10) yes
W1 C4 2.303(11) yes
W1 C5 2.335(12) yes
W1 C111 2.013(18) yes
W1 C141 2.067(15) yes
O111 C111 1.14(2) yes
O141 C141 1.18(2) yes
O221 C221 1.15(2) yes
O222 C222 1.16(3) yes
O251 C251 1.14(2) yes
O331 C331 1.17(3) yes
O332 C332 1.13(3) yes
O351 C351 1.20(2) yes
O551 C551 1.13(3) yes
O552 C552 1.16(2) yes
C1 C2 1.42(3) yes
C1 C5 1.45(3) yes
C1 H11 0.950 no
C2 C3 1.40(2) yes
C2 H21 0.950 no
C3 C4 1.41(3) yes
C3 H31 0.950 no
C4 C5 1.40(3) yes
C4 H41 0.950 no
C5 H51 0.950 no
C6 C7 1.44(3) yes
C6 C10 1.45(3) yes
C6 C11 1.48(3) yes
C7 C8 1.43(3) yes
C7 C12 1.52(3) yes
C8 C9 1.44(3) yes
C8 C13 1.50(3) yes
C9 C10 1.42(3) yes
C9 C14 1.50(3) yes
C10 C15 1.47(3) yes
C11 H111 0.950 no
C11 H112 0.950 no
C11 H113 0.950 no
C12 H121 0.950 no
C12 H122 0.950 no
C12 H123 0.950 no
C13 H131 0.950 no
C13 H132 0.950 no
C13 H133 0.950 no
C14 H141 0.950 no
C14 H142 0.950 no
C14 H143 0.950 no
C15 H151 0.950 no
C15 H152 0.950 no
C15 H153 0.950 no

loop_
_geom_hbond_atom_site_label_D
_geom_hbond_atom_site_label_H
_geom_hbond_atom_site_label_A
_geom_hbond_site_symmetry_A
_geom_hbond_angle_DHA
_geom_hbond_distance_DH
_geom_hbond_distance_HA
_geom_hbond_distance_DA
_geom_hbond_publ_flag
C3 H31 O141 2_666 176 0.95 2.49 3.44(3) yes
C14 H143 O331 . 165 0.95 2.33 3.26(3) yes
C15 H151 O141 . 139 0.95 2.39 3.17(3) yes

loop_
_platon_squeeze_void_nr
_platon_squeeze_void_average_x
_platon_squeeze_void_average_y
_platon_squeeze_void_average_z
_platon_squeeze_void_volume
_platon_squeeze_void_count_electrons
_platon_squeeze_void_content
1 0.000 0.000 0.000 76 40 'CH2Cl2 '
2 0.000 0.500 0.500 76 40 'CH2Cl2 '
3 0.500 0.000 0.500 75 38 'CH2Cl2 '
4 0.500 0.500 0.000 76 39 'CH2Cl2 '
